data_7236066
loop_
_publ_author_name
'Liu, Long'
'Zhang, Yanqiang'
'Li, Zhimin'
'Zhang, Suojiang'

_publ_section_title
;
 Nitrogen-rich energetic 4-R-5-nitro-1,2,3-triazolate salts (R = --CH3,
 --NH2, --N3, --NO2 and --NHNO2) as high performance energetic materials
;
_journal_issue 28
_journal_name_full 'Journal of Materials Chemistry A'
_journal_page_first 14768
_journal_paper_doi 10.1039/C5TA01901J
_journal_volume 3
_journal_year 2015
_chemical_formula_sum 'C3 H7 N9 O4'
_chemical_formula_weight 233.18
_space_group_IT_number 14
_space_group_name_Hall '-P 2ybc'
_space_group_name_H-M_alt 'P 1 21/c 1'
_symmetry_cell_setting monoclinic
_symmetry_space_group_name_H-M 'P 1 21/c 1'
_atom_sites_solution_hydrogens difmap
_atom_sites_solution_primary direct
_atom_sites_solution_secondary difmap
_audit_creation_method SHELXL-97
_audit_update_record
;
2015-01-29 deposited with the CCDC.
2015-06-04 downloaded from the CCDC.
;
_cell_angle_alpha 90.00
_cell_angle_beta 90.354(4)
_cell_angle_gamma 90.00
_cell_formula_units_Z 4
_cell_length_a 7.304(2)
_cell_length_b 6.3952(18)
_cell_length_c 18.719(5)
_cell_measurement_reflns_used 1315
_cell_measurement_temperature 163(2)
_cell_measurement_theta_max 31,492
_cell_measurement_theta_min 3.186
_cell_volume 874.4(4)
_computing_cell_refinement 'CrystalClear (Rigaku Inc., 2008)'
_computing_data_collection 'CrystalClear (Rigaku Inc., 2008)'
_computing_data_reduction 'CrystalClear (Rigaku Inc., 2008)'
_computing_structure_refinement 'SHELXL-97 (Sheldrick, 1997)'
_computing_structure_solution 'SHELXS-97 (Sheldrick, 1990)'
_diffrn_ambient_temperature 163(2)
_diffrn_detector_area_resol_mean 28.5714
_diffrn_measured_fraction_theta_full 0.991
_diffrn_measured_fraction_theta_max 0.991
_diffrn_measurement_device_type AFC10/Saturn724+
_diffrn_measurement_method 'phi and omega scans'
_diffrn_radiation_monochromator graphite
_diffrn_radiation_source 'Rotating Anode'
_diffrn_radiation_type MoK\a
_diffrn_radiation_wavelength 0.71073
_diffrn_reflns_av_R_equivalents 0.0222
_diffrn_reflns_av_sigmaI/netI 0.0227
_diffrn_reflns_limit_h_max 10
_diffrn_reflns_limit_h_min -10
_diffrn_reflns_limit_k_max 9
_diffrn_reflns_limit_k_min -9
_diffrn_reflns_limit_l_max 27
_diffrn_reflns_limit_l_min -26
_diffrn_reflns_number 9955
_diffrn_reflns_theta_full 31.49
_diffrn_reflns_theta_max 31.49
_diffrn_reflns_theta_min 2.79
_diffrn_standards_decay_% 0
_diffrn_standards_interval_count 0
_diffrn_standards_interval_time 0
_diffrn_standards_number 0
_exptl_absorpt_coefficient_mu 0.158
_exptl_absorpt_correction_type none
_exptl_crystal_colour Yellow
_exptl_crystal_density_diffrn 1.771
_exptl_crystal_density_method 'not measured'
_exptl_crystal_description Chunk
_exptl_crystal_F_000 480
_exptl_crystal_size_max 0.52
_exptl_crystal_size_mid 0.41
_exptl_crystal_size_min 0.34
_refine_diff_density_max 0.406
_refine_diff_density_min -0.256
_refine_diff_density_rms 0.047
_refine_ls_extinction_method none
_refine_ls_goodness_of_fit_ref 1.001
_refine_ls_hydrogen_treatment X,Y,Z,Ueq
_refine_ls_matrix_type full
_refine_ls_number_parameters 173
_refine_ls_number_reflns 2891
_refine_ls_number_restraints 0
_refine_ls_restrained_S_all 1.001
_refine_ls_R_factor_all 0.0405
_refine_ls_R_factor_gt 0.0356
_refine_ls_shift/su_max 0.001
_refine_ls_shift/su_mean 0.000
_refine_ls_structure_factor_coef Fsqd
_refine_ls_weighting_details 'calc w=1/[\s^2^(Fo^2^)+(0.0359P)^2^+0.3600P] where P=(Fo^2^+2Fc^2^)/3'
_refine_ls_weighting_scheme calc
_refine_ls_wR_factor_gt 0.0814
_refine_ls_wR_factor_ref 0.0847
_reflns_number_gt 2658
_reflns_number_total 2891
_reflns_threshold_expression >2sigma(I)
_cod_data_source_file c5ta01901j2.cif
_cod_data_source_block bo3194
_cod_depositor_comments
;
The following automatic conversions were performed:

data item '_symmetry_cell_setting' value 'Monoclinic' was changed to
'monoclinic' in accordance with the
/home/saulius/struct/COD-crude-data/automatic-downloads/DataCite-retrospective/RSC/depositions/lib/dictionaries/cif_core.dic
dictionary named 'cif_core.dic' version 2.4.2 last updated on
2011-04-26.

Automatic conversion script
Id: cif_fix_values 6909 2019-04-08 15:41:33Z antanas 
;
_cod_original_cell_volume 874.3(4)
_cod_original_sg_symbol_H-M P2(1)/c
_cod_database_code 7236066

loop_
_symmetry_equiv_pos_as_xyz
'x, y, z'
'-x, y+1/2, -z+1/2'
'-x, -y, -z'
'x, -y-1/2, z-1/2'

loop_
_atom_site_label
_atom_site_type_symbol
_atom_site_fract_x
_atom_site_fract_y
_atom_site_fract_z
_atom_site_U_iso_or_equiv
_atom_site_adp_type
_atom_site_occupancy
_atom_site_symmetry_multiplicity
_atom_site_calc_flag
O1 O 0.48710(10) 0.22026(13) 0.21875(4) 0.02593(17) Uani 1 1 d
O2 O 0.72627(10) 0.04605(13) 0.18475(4) 0.02436(17) Uani 1 1 d
O3 O 1.07895(10) 0.16707(14) 0.22272(4) 0.02522(17) Uani 1 1 d
O4 O 1.18998(10) 0.02255(12) 0.31885(4) 0.02265(16) Uani 1 1 d
C1 C 0.71890(12) 0.16917(15) 0.29969(5) 0.01550(17) Uani 1 1 d
C2 C 0.89970(12) 0.15387(14) 0.32253(5) 0.01488(16) Uani 1 1 d
C3 C 0.34079(13) 0.23726(15) 0.02833(5) 0.01727(17) Uani 1 1 d
N1 N 0.61571(11) 0.21073(14) 0.35682(4) 0.01907(17) Uani 1 1 d
N2 N 0.73161(11) 0.22230(14) 0.41256(4) 0.02000(17) Uani 1 1 d
N3 N 0.90532(11) 0.18833(13) 0.39282(4) 0.01763(16) Uani 1 1 d
N4 N 0.63842(11) 0.14289(13) 0.22979(4) 0.01773(16) Uani 1 1 d
N5 N 1.06781(10) 0.11183(13) 0.28533(4) 0.01621(15) Uani 1 1 d
N6 N 0.03240(12) 0.20167(16) 0.06267(5) 0.02272(18) Uani 1 1 d
N7 N 0.21928(12) 0.21280(14) 0.08080(5) 0.02003(17) Uani 1 1 d
N8 N 0.28309(12) 0.26939(15) -0.03787(5) 0.02165(18) Uani 1 1 d
N9 N 0.51875(12) 0.23111(17) 0.04439(5) 0.02411(19) Uani 1 1 d
H9A H 0.600(2) 0.242(2) 0.0107(9) 0.035(4) Uiso 1 1 d
H7 H 0.259(2) 0.183(3) 0.1235(9) 0.041(4) Uiso 1 1 d
H6A H -0.031(2) 0.296(3) 0.0894(9) 0.040(4) Uiso 1 1 d
H8A H 0.362(2) 0.281(2) -0.0713(8) 0.031(4) Uiso 1 1 d
H9B H 0.554(2) 0.198(3) 0.0885(9) 0.036(4) Uiso 1 1 d
H8B H 0.168(2) 0.281(2) -0.0455(8) 0.034(4) Uiso 1 1 d
H6B H -0.011(2) 0.075(3) 0.0747(9) 0.043(4) Uiso 1 1 d

loop_
_atom_site_aniso_label
_atom_site_aniso_U_11
_atom_site_aniso_U_22
_atom_site_aniso_U_33
_atom_site_aniso_U_23
_atom_site_aniso_U_13
_atom_site_aniso_U_12
O1 0.0167(3) 0.0362(4) 0.0249(4) 0.0035(3) -0.0060(3) 0.0016(3)
O2 0.0244(4) 0.0329(4) 0.0158(3) -0.0050(3) 0.0014(3) -0.0022(3)
O3 0.0206(3) 0.0406(4) 0.0145(3) 0.0039(3) 0.0044(3) 0.0005(3)
O4 0.0167(3) 0.0285(4) 0.0227(4) -0.0005(3) -0.0025(3) 0.0056(3)
C1 0.0139(4) 0.0192(4) 0.0135(4) 0.0003(3) 0.0001(3) -0.0009(3)
C2 0.0134(4) 0.0178(4) 0.0135(4) 0.0000(3) 0.0012(3) -0.0003(3)
C3 0.0188(4) 0.0185(4) 0.0145(4) -0.0004(3) 0.0011(3) 0.0001(3)
N1 0.0157(3) 0.0250(4) 0.0165(4) -0.0009(3) 0.0016(3) 0.0007(3)
N2 0.0170(4) 0.0279(4) 0.0151(4) -0.0023(3) 0.0022(3) 0.0004(3)
N3 0.0161(3) 0.0233(4) 0.0135(4) -0.0011(3) 0.0011(3) -0.0001(3)
N4 0.0155(3) 0.0224(4) 0.0153(4) 0.0018(3) -0.0008(3) -0.0035(3)
N5 0.0135(3) 0.0200(4) 0.0151(3) -0.0013(3) 0.0007(3) -0.0007(3)
N6 0.0181(4) 0.0285(4) 0.0215(4) -0.0011(3) 0.0025(3) -0.0038(3)
N7 0.0187(4) 0.0279(4) 0.0135(4) 0.0014(3) 0.0013(3) -0.0012(3)
N8 0.0178(4) 0.0335(5) 0.0136(4) 0.0032(3) 0.0008(3) 0.0008(3)
N9 0.0184(4) 0.0402(5) 0.0137(4) 0.0022(3) -0.0002(3) 0.0004(3)

loop_
_atom_type_symbol
_atom_type_description
_atom_type_scat_dispersion_real
_atom_type_scat_dispersion_imag
_atom_type_scat_source
C C 0.0033 0.0016 'International Tables Vol C Tables 4.2.6.8 and 6.1.1.4'
H H 0.0000 0.0000 'International Tables Vol C Tables 4.2.6.8 and 6.1.1.4'
N N 0.0061 0.0033 'International Tables Vol C Tables 4.2.6.8 and 6.1.1.4'
O O 0.0106 0.0060 'International Tables Vol C Tables 4.2.6.8 and 6.1.1.4'

loop_
_geom_angle_atom_site_label_1
_geom_angle_atom_site_label_2
_geom_angle_atom_site_label_3
_geom_angle
N1 C1 C2 107.88(8)
N1 C1 N4 121.33(8)
C2 C1 N4 130.77(8)
N3 C2 C1 108.37(8)
N3 C2 N5 119.10(8)
C1 C2 N5 132.53(8)
N8 C3 N9 121.38(9)
N8 C3 N7 119.83(9)
N9 C3 N7 118.79(9)
C1 N1 N2 106.06(8)
N3 N2 N1 111.72(8)
C2 N3 N2 105.97(8)
O1 N4 O2 124.09(9)
O1 N4 C1 117.90(8)
O2 N4 C1 118.01(8)
O3 N5 O4 124.70(8)
O3 N5 C2 118.00(8)
O4 N5 C2 117.29(8)
N7 N6 H6A 109.2(10)
N7 N6 H6B 109.3(11)
H6A N6 H6B 106.0(14)
C3 N7 N6 118.44(8)
C3 N7 H7 118.9(11)
N6 N7 H7 121.8(11)
C3 N8 H8A 119.0(10)
C3 N8 H8B 118.5(11)
H8A N8 H8B 122.5(15)
C3 N9 H9A 120.0(10)
C3 N9 H9B 119.6(10)
H9A N9 H9B 119.8(15)

loop_
_geom_bond_atom_site_label_1
_geom_bond_atom_site_label_2
_geom_bond_distance
O1 N4 1.2273(11)
O2 N4 1.2300(11)
O3 N5 1.2273(11)
O4 N5 1.2284(10)
C1 N1 1.3387(12)
C1 C2 1.3890(12)
C1 N4 1.4408(12)
C2 N3 1.3345(12)
C2 N5 1.4406(12)
C3 N8 1.3223(13)
C3 N9 1.3329(13)
C3 N7 1.3370(12)
N1 N2 1.3417(12)
N2 N3 1.3414(11)
N6 N7 1.4063(13)
N6 H6A 0.911(17)
N6 H6B 0.902(18)
N7 H7 0.869(18)
N8 H8A 0.857(16)
N8 H8B 0.856(16)
N9 H9A 0.870(16)
N9 H9B 0.889(17)

loop_
_geom_torsion_atom_site_label_1
_geom_torsion_atom_site_label_2
_geom_torsion_atom_site_label_3
_geom_torsion_atom_site_label_4
_geom_torsion
N1 C1 C2 N3 -0.68(11)
N4 C1 C2 N3 -178.98(9)
N1 C1 C2 N5 179.83(10)
N4 C1 C2 N5 1.53(18)
C2 C1 N1 N2 0.60(11)
N4 C1 N1 N2 179.10(8)
C1 N1 N2 N3 -0.33(11)
C1 C2 N3 N2 0.46(10)
N5 C2 N3 N2 -179.97(8)
N1 N2 N3 C2 -0.09(11)
N1 C1 N4 O1 22.08(14)
C2 C1 N4 O1 -159.81(10)
N1 C1 N4 O2 -158.57(9)
C2 C1 N4 O2 19.54(15)
N3 C2 N5 O3 -149.38(9)
C1 C2 N5 O3 30.07(15)
N3 C2 N5 O4 30.71(13)
C1 C2 N5 O4 -149.84(10)
N8 C3 N7 N6 6.14(14)
N9 C3 N7 N6 -174.67(9)
